data_7716466
loop_
_publ_author_name
'Predarska, Ivana'
'K&#xf6;rber, Wieland'
'L&#xf6;nnecke, Peter'
'Gelman, Dmitri'
'Hey-Hawkins, Evamarie'

_publ_section_title
;
 Synthesis and catalytic activity of heterobimetallic Au/M (M =
 Rh<sup>III</sup>, Ir<sup>III</sup>) complexes with ditopic mono- and
 triphosphane ligands.
;
_journal_issue 39
_journal_name_full 'Dalton transactions (Cambridge, England : 2003)'
_journal_page_first 16159
_journal_page_last 16169
_journal_paper_doi 10.1039/d4dt01247j
_journal_volume 53
_journal_year 2024
_chemical_absolute_configuration ad
_chemical_formula_moiety 'C27 H36 Au Cl2 N P Rh'
_chemical_formula_sum 'C27 H36 Au Cl2 N P Rh'
_chemical_formula_weight 776.31
_space_group_crystal_system monoclinic
_space_group_IT_number 4
_space_group_name_Hall 'P 2yb'
_space_group_name_H-M_alt 'P 1 21 1'
_atom_sites_solution_hydrogens geom
_atom_sites_solution_primary dual
_atom_sites_solution_secondary difmap
_audit_creation_method SHELXL-2018/3
_audit_update_record
;
2023-12-31 deposited with the CCDC.	2024-06-24 downloaded from the CCDC.
;
_cell_angle_alpha 90
_cell_angle_beta 105.388(2)
_cell_angle_gamma 90
_cell_formula_units_Z 2
_cell_length_a 7.6939(2)
_cell_length_b 14.9164(2)
_cell_length_c 12.6349(3)
_cell_measurement_reflns_used 11294
_cell_measurement_temperature 130(2)
_cell_measurement_theta_max 32.0430
_cell_measurement_theta_min 2.1590
_cell_volume 1398.07(5)
_computing_cell_refinement 'CrysAlisPro 1.171.42.49 (Rigaku OD, 2022)'
_computing_data_collection 'CrysAlisPro 1.171.42.49 (Rigaku OD, 2022)'
_computing_data_reduction 'CrysAlisPro 1.171.42.49 (Rigaku OD, 2022)'
_computing_molecular_graphics
;
 ORTEP3 for Windows
 L. J. Farrugia, J. Appl. Crystallogr. 1997, 30, 565.
 or
 DIAMOND Version 4.6.8
 K. Brandenburg, Crystal Impact GbR, Bonn, Germany
;
_computing_publication_material
;
 WINGX
 L.J. Farrugia,
 J. Appl. Cryst., 2012, 45, 849-854.
;
_computing_structure_refinement 'SHELXL-2018/3 (Sheldrick, 2018)'
_computing_structure_solution SHELXT-2018-2
_diffrn_ambient_temperature 130(2)
_diffrn_detector_area_resol_mean 16.3560
_diffrn_measured_fraction_theta_full 1.000
_diffrn_measured_fraction_theta_max 0.945
_diffrn_measurement_device_type 'Xcalibur, Sapphire3, Gemini'
_diffrn_measurement_method '\w scans'
_diffrn_radiation_type MoK\a
_diffrn_radiation_wavelength 0.71073
_diffrn_reflns_av_R_equivalents 0.0333
_diffrn_reflns_av_unetI/netI 0.0478
_diffrn_reflns_Laue_measured_fraction_full 1.000
_diffrn_reflns_Laue_measured_fraction_max 0.945
_diffrn_reflns_limit_h_max 11
_diffrn_reflns_limit_h_min -11
_diffrn_reflns_limit_k_max 21
_diffrn_reflns_limit_k_min -21
_diffrn_reflns_limit_l_max 18
_diffrn_reflns_limit_l_min -18
_diffrn_reflns_number 21571
_diffrn_reflns_point_group_measured_fraction_full 1.000
_diffrn_reflns_point_group_measured_fraction_max 0.918
_diffrn_reflns_theta_full 30.510
_diffrn_reflns_theta_max 32.331
_diffrn_reflns_theta_min 2.158
_diffrn_source 'fine-focus sealed X-ray tube'
_exptl_absorpt_coefficient_mu 6.095
_exptl_absorpt_correction_T_max 0.779
_exptl_absorpt_correction_T_min 0.245
_exptl_absorpt_correction_type analytical
_exptl_absorpt_process_details
;
CrysAlisPro 1.171.42.49 (Rigaku Oxford Diffraction, 2022)
Analytical numeric absorption correction using a multifaceted crystal
model based on expressions derived by R.C. Clark & J.S. Reid.
(Clark, R. C. & Reid, J. S. (1995). Acta Cryst. A51, 887-897)
Empirical absorption correction using spherical harmonics,
implemented in SCALE3 ABSPACK scaling algorithm.
;
_exptl_crystal_colour 'clear intense orange'
_exptl_crystal_density_diffrn 1.844
_exptl_crystal_description prism
_exptl_crystal_F_000 756
_exptl_crystal_size_max 0.48
_exptl_crystal_size_mid 0.29
_exptl_crystal_size_min 0.05
_refine_diff_density_max 1.834
_refine_diff_density_min -0.830
_refine_diff_density_rms 0.139
_refine_ls_abs_structure_details
;
 Flack x determined using 3761 quotients [(I+)-(I-)]/[(I+)+(I-)]
 (Parsons, Flack and Wagner, Acta Cryst. B69 (2013) 249-259).
;
_refine_ls_abs_structure_Flack -0.027(2)
_refine_ls_extinction_method none
_refine_ls_goodness_of_fit_ref 1.038
_refine_ls_hydrogen_treatment constr
_refine_ls_matrix_type full
_refine_ls_number_parameters 307
_refine_ls_number_reflns 9169
_refine_ls_number_restraints 1
_refine_ls_restrained_S_all 1.038
_refine_ls_R_factor_all 0.0336
_refine_ls_R_factor_gt 0.0302
_refine_ls_shift/su_max 0.001
_refine_ls_shift/su_mean 0.000
_refine_ls_structure_factor_coef Fsqd
_refine_ls_weighting_details 'w=1/[\s^2^(Fo^2^)+(0.0195P)^2^+0.6841P] where P=(Fo^2^+2Fc^2^)/3'
_refine_ls_weighting_scheme calc
_refine_ls_wR_factor_gt 0.0571
_refine_ls_wR_factor_ref 0.0586
_reflns_Friedel_coverage 0.881
_reflns_Friedel_fraction_full 0.999
_reflns_Friedel_fraction_max 0.890
_reflns_number_gt 8691
_reflns_number_total 9169
_reflns_threshold_expression 'I > 2\s(I)'
_cod_data_source_file d4dt01247j2.cif
_cod_data_source_block comp5_x3329fin
_cod_depositor_comments 'Adding full bibliography for 7716464--7716472.cif.'
_cod_original_cell_volume 1398.06(5)
_cod_original_sg_symbol_H-M 'P 21'
_cod_database_code 7716466
_shelx_shelxl_version_number 2018/3
_shelx_space_group_comment
;
The symmetry employed for this shelxl refinement is uniquely defined
by the following loop, which should always be used as a source of
symmetry information in preference to the above space-group names.
They are only intended as comments.
;

loop_
_space_group_symop_operation_xyz
'x, y, z'
'-x, y+1/2, -z'

loop_
_atom_site_label
_atom_site_type_symbol
_atom_site_fract_x
_atom_site_fract_y
_atom_site_fract_z
_atom_site_U_iso_or_equiv
_atom_site_adp_type
_atom_site_occupancy
_atom_site_site_symmetry_order
_atom_site_calc_flag
_atom_site_refinement_flags_posn
_atom_site_refinement_flags_adp
_atom_site_refinement_flags_occupancy
_atom_site_disorder_assembly
_atom_site_disorder_group
Au1 Au 0.37888(3) 0.50813(2) 0.02332(2) 0.01809(5) Uani 1 1 d . . . . .
Rh1 Rh 0.66413(5) 0.53052(2) 0.53349(3) 0.01189(8) Uani 1 1 d . . . . .
Cl1 Cl 0.1473(2) 0.60550(10) -0.05236(15) 0.0289(3) Uani 1 1 d . . . . .
Cl2 Cl 0.93630(19) 0.59439(9) 0.50934(13) 0.0223(3) Uani 1 1 d . . . . .
P1 P 0.60387(19) 0.41029(9) 0.08752(12) 0.0148(3) Uani 1 1 d . . . . .
N1 N 0.8213(6) 0.4312(3) 0.6303(4) 0.0149(9) Uani 1 1 d . . . . .
C1 C 0.5598(8) 0.3030(4) 0.0154(5) 0.0201(11) Uani 1 1 d . . . . .
H1 H 0.663379 0.262086 0.047558 0.024 Uiso 1 1 calc R U . . .
C2 C 0.5455(10) 0.3137(5) -0.1075(5) 0.0323(15) Uani 1 1 d . . . . .
H2A H 0.456029 0.359905 -0.138650 0.048 Uiso 1 1 calc R U . . .
H2B H 0.508223 0.256573 -0.145111 0.048 Uiso 1 1 calc R U . . .
H2C H 0.662944 0.331299 -0.117231 0.048 Uiso 1 1 calc R U . . .
C3 C 0.3904(8) 0.2610(4) 0.0344(5) 0.0257(13) Uani 1 1 d . . . . .
H3A H 0.380328 0.198800 0.008654 0.039 Uiso 1 1 calc R U . . .
H3B H 0.284576 0.294939 -0.006232 0.039 Uiso 1 1 calc R U . . .
H3C H 0.397229 0.262383 0.112921 0.039 Uiso 1 1 calc R U . . .
C4 C 0.8198(8) 0.4545(4) 0.0714(5) 0.0230(12) Uani 1 1 d . . . . .
H4 H 0.803416 0.466930 -0.008447 0.028 Uiso 1 1 calc R U . . .
C5 C 0.8616(8) 0.5430(4) 0.1320(6) 0.0274(13) Uani 1 1 d . . . . .
H5A H 0.974429 0.567367 0.121961 0.041 Uiso 1 1 calc R U . . .
H5B H 0.874040 0.533362 0.210416 0.041 Uiso 1 1 calc R U . . .
H5C H 0.763335 0.585463 0.102891 0.041 Uiso 1 1 calc R U . . .
C6 C 0.9757(9) 0.3881(5) 0.1077(6) 0.0312(15) Uani 1 1 d . . . . .
H6A H 0.996489 0.375383 0.186110 0.047 Uiso 1 1 calc R U . . .
H6B H 1.085005 0.414123 0.094346 0.047 Uiso 1 1 calc R U . . .
H6C H 0.945632 0.332392 0.065753 0.047 Uiso 1 1 calc R U . . .
C7 C 0.6514(7) 0.3843(3) 0.2324(4) 0.0138(9) Uani 1 1 d . . . . .
C8 C 0.6236(7) 0.4507(3) 0.3042(4) 0.0149(10) Uani 1 1 d . . . . .
H8 H 0.565221 0.504761 0.274862 0.018 Uiso 1 1 calc R U . . .
C9 C 0.6797(7) 0.4396(3) 0.4185(4) 0.0132(9) Uani 1 1 d . . . . .
C10 C 0.7702(7) 0.3587(3) 0.4582(4) 0.0124(9) Uani 1 1 d . . . . .
C11 C 0.7931(7) 0.2903(4) 0.3879(4) 0.0156(10) Uani 1 1 d . . . . .
H11 H 0.848555 0.235530 0.417023 0.019 Uiso 1 1 calc R U . . .
C12 C 0.7342(8) 0.3028(3) 0.2745(5) 0.0160(10) Uani 1 1 d . . . . .
H12 H 0.749721 0.256644 0.226041 0.019 Uiso 1 1 calc R U . . .
C13 C 0.8478(7) 0.3551(3) 0.5775(4) 0.0127(9) Uani 1 1 d . . . . .
C14 C 0.9506(8) 0.2844(4) 0.6354(5) 0.0181(11) Uani 1 1 d . . . . .
H14 H 0.968389 0.231001 0.598659 0.022 Uiso 1 1 calc R U . . .
C15 C 1.0257(8) 0.2941(4) 0.7472(5) 0.0225(12) Uani 1 1 d . . . . .
H15 H 1.091889 0.246168 0.788620 0.027 Uiso 1 1 calc R U . . .
C16 C 1.0038(8) 0.3745(4) 0.7990(5) 0.0232(12) Uani 1 1 d . . . . .
H16 H 1.057741 0.382793 0.875212 0.028 Uiso 1 1 calc R U . . .
C17 C 0.9024(8) 0.4411(4) 0.7372(5) 0.0192(11) Uani 1 1 d . . . . .
H17 H 0.889296 0.496420 0.771577 0.023 Uiso 1 1 calc R U . . .
C18 C 0.4907(8) 0.6434(4) 0.4758(5) 0.0193(12) Uani 1 1 d . . . . .
C19 C 0.5695(8) 0.6588(4) 0.5934(5) 0.0184(11) Uani 1 1 d . . . . .
C20 C 0.5159(7) 0.5879(4) 0.6496(5) 0.0166(10) Uani 1 1 d . . . . .
C21 C 0.4063(7) 0.5264(3) 0.5701(4) 0.0158(10) Uani 1 1 d . . . . .
C22 C 0.3828(7) 0.5650(4) 0.4641(5) 0.0175(11) Uani 1 1 d . . . . .
C23 C 0.5134(9) 0.7055(4) 0.3878(6) 0.0295(14) Uani 1 1 d . . . . .
H23A H 0.447780 0.761317 0.390991 0.044 Uiso 1 1 calc R U . . .
H23B H 0.465729 0.677217 0.315957 0.044 Uiso 1 1 calc R U . . .
H23C H 0.641735 0.718797 0.398756 0.044 Uiso 1 1 calc R U . . .
C24 C 0.6865(9) 0.7368(4) 0.6414(6) 0.0271(14) Uani 1 1 d . . . . .
H24A H 0.750588 0.723472 0.717762 0.041 Uiso 1 1 calc R U . . .
H24B H 0.611393 0.790205 0.639081 0.041 Uiso 1 1 calc R U . . .
H24C H 0.773989 0.747709 0.598926 0.041 Uiso 1 1 calc R U . . .
C25 C 0.5556(9) 0.5750(4) 0.7717(5) 0.0245(13) Uani 1 1 d . . . . .
H25A H 0.453680 0.596910 0.797272 0.037 Uiso 1 1 calc R U . . .
H25B H 0.664514 0.608494 0.808242 0.037 Uiso 1 1 calc R U . . .
H25C H 0.574349 0.511101 0.789186 0.037 Uiso 1 1 calc R U . . .
C26 C 0.3110(8) 0.4456(4) 0.5973(6) 0.0231(12) Uani 1 1 d . . . . .
H26A H 0.262323 0.410295 0.530625 0.035 Uiso 1 1 calc R U . . .
H26B H 0.212178 0.464712 0.627635 0.035 Uiso 1 1 calc R U . . .
H26C H 0.396126 0.408872 0.651587 0.035 Uiso 1 1 calc R U . . .
C27 C 0.2582(7) 0.5301(5) 0.3598(5) 0.0279(14) Uani 1 1 d . . . . .
H27A H 0.270137 0.464832 0.356808 0.042 Uiso 1 1 calc R U . . .
H27B H 0.289573 0.557265 0.296668 0.042 Uiso 1 1 calc R U . . .
H27C H 0.133587 0.545551 0.357859 0.042 Uiso 1 1 calc R U . . .

loop_
_atom_site_aniso_label
_atom_site_aniso_U_11
_atom_site_aniso_U_22
_atom_site_aniso_U_33
_atom_site_aniso_U_23
_atom_site_aniso_U_13
_atom_site_aniso_U_12
Au1 0.02000(9) 0.01708(9) 0.01627(9) 0.00189(8) 0.00320(7) 0.00017(8)
Rh1 0.01303(16) 0.01219(18) 0.01070(16) -0.00001(12) 0.00359(14) 0.00106(12)
Cl1 0.0253(7) 0.0211(7) 0.0375(9) 0.0061(6) 0.0032(7) 0.0032(6)
Cl2 0.0201(6) 0.0166(6) 0.0335(8) -0.0004(5) 0.0127(6) -0.0026(5)
P1 0.0168(7) 0.0163(6) 0.0107(6) -0.0002(5) 0.0026(5) 0.0014(5)
N1 0.014(2) 0.017(2) 0.013(2) 0.0006(17) 0.0016(17) 0.0011(16)
C1 0.025(3) 0.021(3) 0.012(3) -0.001(2) 0.001(2) 0.003(2)
C2 0.044(4) 0.035(4) 0.017(3) -0.008(3) 0.006(3) 0.000(3)
C3 0.032(3) 0.019(3) 0.023(3) -0.001(2) 0.001(3) -0.005(2)
C4 0.022(3) 0.032(3) 0.017(3) 0.004(2) 0.008(2) -0.002(2)
C5 0.022(3) 0.026(3) 0.032(3) 0.003(3) 0.003(3) -0.002(2)
C6 0.024(3) 0.036(3) 0.036(4) 0.006(3) 0.013(3) 0.003(3)
C7 0.014(2) 0.016(2) 0.011(2) -0.0016(18) 0.0033(19) -0.0018(19)
C8 0.015(2) 0.016(2) 0.013(2) 0.0039(19) 0.004(2) 0.0018(19)
C9 0.014(2) 0.010(2) 0.016(2) -0.0011(18) 0.005(2) 0.0002(17)
C10 0.012(2) 0.011(2) 0.014(2) 0.0008(18) 0.004(2) -0.0019(17)
C11 0.018(3) 0.014(2) 0.014(2) -0.0016(19) 0.003(2) 0.0015(19)
C12 0.020(3) 0.013(2) 0.015(3) -0.0038(19) 0.004(2) -0.0004(19)
C13 0.010(2) 0.017(2) 0.011(2) 0.0009(18) 0.0018(19) 0.0012(18)
C14 0.022(3) 0.014(2) 0.017(3) 0.0031(19) 0.002(2) 0.003(2)
C15 0.024(3) 0.023(3) 0.018(3) 0.004(2) 0.002(2) 0.007(2)
C16 0.025(3) 0.029(3) 0.014(3) -0.002(2) 0.002(2) 0.004(2)
C17 0.018(3) 0.023(3) 0.014(3) -0.003(2) 0.001(2) 0.000(2)
C18 0.023(3) 0.018(3) 0.019(3) 0.003(2) 0.010(2) 0.010(2)
C19 0.024(3) 0.013(2) 0.020(3) -0.002(2) 0.009(2) 0.005(2)
C20 0.019(3) 0.016(2) 0.017(3) 0.000(2) 0.008(2) 0.001(2)
C21 0.015(2) 0.016(3) 0.017(2) -0.0020(18) 0.0073(19) -0.0002(18)
C22 0.017(3) 0.019(2) 0.017(3) -0.002(2) 0.004(2) 0.004(2)
C23 0.033(3) 0.030(3) 0.030(3) 0.015(3) 0.015(3) 0.012(3)
C24 0.029(3) 0.018(3) 0.038(4) -0.006(3) 0.016(3) -0.001(2)
C25 0.030(3) 0.029(3) 0.018(3) 0.000(2) 0.012(3) 0.002(3)
C26 0.022(3) 0.017(3) 0.034(3) 0.001(2) 0.013(3) -0.001(2)
C27 0.018(2) 0.043(4) 0.020(3) -0.003(3) 0.001(2) 0.006(3)

loop_
_atom_type_symbol
_atom_type_description
_atom_type_scat_dispersion_real
_atom_type_scat_dispersion_imag
_atom_type_scat_source
Au Au -2.0133 8.8022 'International Tables Vol C Tables 4.2.6.8 and 6.1.1.4'
Rh Rh -1.1178 0.9187 'International Tables Vol C Tables 4.2.6.8 and 6.1.1.4'
Cl Cl 0.1484 0.1585 'International Tables Vol C Tables 4.2.6.8 and 6.1.1.4'
P P 0.1023 0.0942 'International Tables Vol C Tables 4.2.6.8 and 6.1.1.4'
N N 0.0061 0.0033 'International Tables Vol C Tables 4.2.6.8 and 6.1.1.4'
C C 0.0033 0.0016 'International Tables Vol C Tables 4.2.6.8 and 6.1.1.4'
H H 0.0000 0.0000 'International Tables Vol C Tables 4.2.6.8 and 6.1.1.4'

loop_
_geom_angle_atom_site_label_1
_geom_angle_atom_site_label_2
_geom_angle_atom_site_label_3
_geom_angle
_geom_angle_site_symmetry_1
_geom_angle_site_symmetry_3
_geom_angle_publ_flag
P1 Au1 Cl1 176.75(6) . . ?
C9 Rh1 N1 78.98(19) . . ?
C9 Rh1 C18 115.6(2) . . ?
N1 Rh1 C18 164.4(2) . . ?
C9 Rh1 C21 111.7(2) . . ?
N1 Rh1 C21 106.06(19) . . ?
C18 Rh1 C21 64.6(2) . . ?
C9 Rh1 C22 96.4(2) . . ?
N1 Rh1 C22 139.8(2) . . ?
C18 Rh1 C22 38.3(2) . . ?
C21 Rh1 C22 38.5(2) . . ?
C9 Rh1 C19 154.5(2) . . ?
N1 Rh1 C19 126.5(2) . . ?
C18 Rh1 C19 38.8(2) . . ?
C21 Rh1 C19 63.5(2) . . ?
C22 Rh1 C19 63.7(2) . . ?
C9 Rh1 C20 149.7(2) . . ?
N1 Rh1 C20 101.68(19) . . ?
C18 Rh1 C20 63.1(2) . . ?
C21 Rh1 C20 38.43(19) . . ?
C22 Rh1 C20 63.3(2) . . ?
C19 Rh1 C20 36.2(2) . . ?
C9 Rh1 Cl2 87.39(15) . . ?
N1 Rh1 Cl2 88.11(13) . . ?
C18 Rh1 Cl2 97.49(17) . . ?
C21 Rh1 Cl2 157.79(14) . . ?
C22 Rh1 Cl2 131.82(16) . . ?
C19 Rh1 Cl2 94.38(16) . . ?
C20 Rh1 Cl2 122.91(15) . . ?
C7 P1 C1 106.1(3) . . ?
C7 P1 C4 104.0(3) . . ?
C1 P1 C4 108.1(3) . . ?
C7 P1 Au1 115.73(18) . . ?
C1 P1 Au1 111.46(19) . . ?
C4 P1 Au1 111.0(2) . . ?
C17 N1 C13 119.9(5) . . ?
C17 N1 Rh1 123.7(4) . . ?
C13 N1 Rh1 116.3(3) . . ?
C3 C1 C2 111.5(5) . . ?
C3 C1 P1 109.6(4) . . ?
C2 C1 P1 111.5(4) . . ?
C3 C1 H1 108.0 . . ?
C2 C1 H1 108.0 . . ?
P1 C1 H1 108.0 . . ?
C1 C2 H2A 109.5 . . ?
C1 C2 H2B 109.5 . . ?
H2A C2 H2B 109.5 . . ?
C1 C2 H2C 109.5 . . ?
H2A C2 H2C 109.5 . . ?
H2B C2 H2C 109.5 . . ?
C1 C3 H3A 109.5 . . ?
C1 C3 H3B 109.5 . . ?
H3A C3 H3B 109.5 . . ?
C1 C3 H3C 109.5 . . ?
H3A C3 H3C 109.5 . . ?
H3B C3 H3C 109.5 . . ?
C5 C4 C6 111.6(5) . . ?
C5 C4 P1 109.3(4) . . ?
C6 C4 P1 113.1(4) . . ?
C5 C4 H4 107.5 . . ?
C6 C4 H4 107.5 . . ?
P1 C4 H4 107.5 . . ?
C4 C5 H5A 109.5 . . ?
C4 C5 H5B 109.5 . . ?
H5A C5 H5B 109.5 . . ?
C4 C5 H5C 109.5 . . ?
H5A C5 H5C 109.5 . . ?
H5B C5 H5C 109.5 . . ?
C4 C6 H6A 109.5 . . ?
C4 C6 H6B 109.5 . . ?
H6A C6 H6B 109.5 . . ?
C4 C6 H6C 109.5 . . ?
H6A C6 H6C 109.5 . . ?
H6B C6 H6C 109.5 . . ?
C8 C7 C12 119.9(5) . . ?
C8 C7 P1 118.7(4) . . ?
C12 C7 P1 121.1(4) . . ?
C7 C8 C9 121.8(5) . . ?
C7 C8 H8 119.1 . . ?
C9 C8 H8 119.1 . . ?
C8 C9 C10 116.9(5) . . ?
C8 C9 Rh1 127.0(4) . . ?
C10 C9 Rh1 115.8(4) . . ?
C11 C10 C9 122.0(5) . . ?
C11 C10 C13 122.8(5) . . ?
C9 C10 C13 115.1(5) . . ?
C10 C11 C12 119.7(5) . . ?
C10 C11 H11 120.2 . . ?
C12 C11 H11 120.2 . . ?
C11 C12 C7 119.6(5) . . ?
C11 C12 H12 120.2 . . ?
C7 C12 H12 120.2 . . ?
N1 C13 C14 120.6(5) . . ?
N1 C13 C10 113.6(4) . . ?
C14 C13 C10 125.7(5) . . ?
C15 C14 C13 118.6(5) . . ?
C15 C14 H14 120.7 . . ?
C13 C14 H14 120.7 . . ?
C14 C15 C16 119.8(5) . . ?
C14 C15 H15 120.1 . . ?
C16 C15 H15 120.1 . . ?
C17 C16 C15 118.4(5) . . ?
C17 C16 H16 120.8 . . ?
C15 C16 H16 120.8 . . ?
N1 C17 C16 122.5(5) . . ?
N1 C17 H17 118.8 . . ?
C16 C17 H17 118.8 . . ?
C22 C18 C19 108.0(5) . . ?
C22 C18 C23 128.0(6) . . ?
C19 C18 C23 123.9(6) . . ?
C22 C18 Rh1 71.5(3) . . ?
C19 C18 Rh1 74.2(3) . . ?
C23 C18 Rh1 123.6(4) . . ?
C20 C19 C18 107.3(5) . . ?
C20 C19 C24 127.5(5) . . ?
C18 C19 C24 125.2(5) . . ?
C20 C19 Rh1 72.0(3) . . ?
C18 C19 Rh1 67.0(3) . . ?
C24 C19 Rh1 125.8(4) . . ?
C19 C20 C21 108.8(5) . . ?
C19 C20 C25 127.7(5) . . ?
C21 C20 C25 123.4(5) . . ?
C19 C20 Rh1 71.8(3) . . ?
C21 C20 Rh1 67.1(3) . . ?
C25 C20 Rh1 128.3(4) . . ?
C22 C21 C20 107.5(4) . . ?
C22 C21 C26 126.4(5) . . ?
C20 C21 C26 125.4(5) . . ?
C22 C21 Rh1 71.4(3) . . ?
C20 C21 Rh1 74.4(3) . . ?
C26 C21 Rh1 127.4(4) . . ?
C18 C22 C21 108.1(5) . . ?
C18 C22 C27 126.6(5) . . ?
C21 C22 C27 125.2(5) . . ?
C18 C22 Rh1 70.1(3) . . ?
C21 C22 Rh1 70.2(3) . . ?
C27 C22 Rh1 127.5(4) . . ?
C18 C23 H23A 109.5 . . ?
C18 C23 H23B 109.5 . . ?
H23A C23 H23B 109.5 . . ?
C18 C23 H23C 109.5 . . ?
H23A C23 H23C 109.5 . . ?
H23B C23 H23C 109.5 . . ?
C19 C24 H24A 109.5 . . ?
C19 C24 H24B 109.5 . . ?
H24A C24 H24B 109.5 . . ?
C19 C24 H24C 109.5 . . ?
H24A C24 H24C 109.5 . . ?
H24B C24 H24C 109.5 . . ?
C20 C25 H25A 109.5 . . ?
C20 C25 H25B 109.5 . . ?
H25A C25 H25B 109.5 . . ?
C20 C25 H25C 109.5 . . ?
H25A C25 H25C 109.5 . . ?
H25B C25 H25C 109.5 . . ?
C21 C26 H26A 109.5 . . ?
C21 C26 H26B 109.5 . . ?
H26A C26 H26B 109.5 . . ?
C21 C26 H26C 109.5 . . ?
H26A C26 H26C 109.5 . . ?
H26B C26 H26C 109.5 . . ?
C22 C27 H27A 109.5 . . ?
C22 C27 H27B 109.5 . . ?
H27A C27 H27B 109.5 . . ?
C22 C27 H27C 109.5 . . ?
H27A C27 H27C 109.5 . . ?
H27B C27 H27C 109.5 . . ?

loop_
_geom_bond_atom_site_label_1
_geom_bond_atom_site_label_2
_geom_bond_distance
_geom_bond_site_symmetry_2
_geom_bond_publ_flag
Au1 P1 2.2448(14) . ?
Au1 Cl1 2.3011(15) . ?
Rh1 C9 2.014(5) . ?
Rh1 N1 2.091(4) . ?
Rh1 C18 2.152(5) . ?
Rh1 C21 2.154(5) . ?
Rh1 C22 2.170(5) . ?
Rh1 C19 2.249(5) . ?
Rh1 C20 2.252(5) . ?
Rh1 Cl2 2.3926(14) . ?
P1 C7 1.812(5) . ?
P1 C1 1.828(6) . ?
P1 C4 1.848(6) . ?
N1 C17 1.336(7) . ?
N1 C13 1.359(7) . ?
C1 C3 1.520(9) . ?
C1 C2 1.536(9) . ?
C1 H1 1.0000 . ?
C2 H2A 0.9800 . ?
C2 H2B 0.9800 . ?
C2 H2C 0.9800 . ?
C3 H3A 0.9800 . ?
C3 H3B 0.9800 . ?
C3 H3C 0.9800 . ?
C4 C5 1.518(8) . ?
C4 C6 1.529(9) . ?
C4 H4 1.0000 . ?
C5 H5A 0.9800 . ?
C5 H5B 0.9800 . ?
C5 H5C 0.9800 . ?
C6 H6A 0.9800 . ?
C6 H6B 0.9800 . ?
C6 H6C 0.9800 . ?
C7 C8 1.397(7) . ?
C7 C12 1.409(7) . ?
C8 C9 1.403(7) . ?
C8 H8 0.9500 . ?
C9 C10 1.416(7) . ?
C10 C11 1.395(7) . ?
C10 C13 1.467(7) . ?
C11 C12 1.395(8) . ?
C11 H11 0.9500 . ?
C12 H12 0.9500 . ?
C13 C14 1.401(7) . ?
C14 C15 1.385(8) . ?
C14 H14 0.9500 . ?
C15 C16 1.398(8) . ?
C15 H15 0.9500 . ?
C16 C17 1.373(8) . ?
C16 H16 0.9500 . ?
C17 H17 0.9500 . ?
C18 C22 1.419(8) . ?
C18 C19 1.466(8) . ?
C18 C23 1.493(8) . ?
C19 C20 1.397(8) . ?
C19 C24 1.497(8) . ?
C20 C21 1.453(7) . ?
C20 C25 1.504(8) . ?
C21 C22 1.425(8) . ?
C21 C26 1.497(7) . ?
C22 C27 1.502(8) . ?
C23 H23A 0.9800 . ?
C23 H23B 0.9800 . ?
C23 H23C 0.9800 . ?
C24 H24A 0.9800 . ?
C24 H24B 0.9800 . ?
C24 H24C 0.9800 . ?
C25 H25A 0.9800 . ?
C25 H25B 0.9800 . ?
C25 H25C 0.9800 . ?
C26 H26A 0.9800 . ?
C26 H26B 0.9800 . ?
C26 H26C 0.9800 . ?
C27 H27A 0.9800 . ?
C27 H27B 0.9800 . ?
C27 H27C 0.9800 . ?
